data_4020807
loop_
_publ_author_name
'J. Marin'
'C. Didierjean'
'A. Aubry'
'J.-R. Casimir'
'J.-P. Briand'
'G. Guichard'

_publ_section_title
;
 Synthesis of Enantiopure 4-Hydroxypipecolate and 4-Hydroxylysine
 Derivatives from a Common 4,6-Dioxopiperidinecarboxylate Precursor
;
_journal_name_full 'Journal of Organic Chemistry'
_journal_page_first 130
_journal_page_last 141
_journal_paper_doi 10.1021/jo0353886
_journal_volume 69
_journal_year 2004
_chemical_formula_moiety 'C15 H25 N1 O4'
_chemical_formula_sum 'C15 H25 N O4'
_chemical_formula_weight 283.36
_chemical_name_common
;
pipecolate derivative
;
_space_group_IT_number 144
_symmetry_cell_setting trigonal
_symmetry_space_group_name_Hall 'P 31'
_symmetry_space_group_name_H-M 'P 31'
_cell_angle_alpha 90.00
_cell_angle_beta 90.00
_cell_angle_gamma 120.00
_cell_formula_units_Z 3
_cell_length_a 9.8807(4)
_cell_length_b 9.8807(4)
_cell_length_c 14.9490(10)
_cell_measurement_temperature 293(2)
_cell_volume 1263.92(11)
_diffrn_ambient_temperature 293(2)
_exptl_crystal_density_diffrn 1.117
_cod_database_code 4020807

loop_
_symmetry_equiv_pos_as_xyz
'x, y, z'
'-y, x-y, z+1/3'
'-x+y, -x, z+2/3'

loop_
_atom_site_label
_atom_site_type_symbol
_atom_site_fract_x
_atom_site_fract_y
_atom_site_fract_z
_atom_site_U_iso_or_equiv
_atom_site_adp_type
_atom_site_occupancy
_atom_site_symmetry_multiplicity
_atom_site_calc_flag
_atom_site_refinement_flags
_atom_site_disorder_assembly
_atom_site_disorder_group
O2 O 0.9430(2) 0.4934(2) 0.59023(11) 0.0595(5) Uani 1 1 d . . .
O4 O 0.6913(2) 0.6950(2) 0.57027(13) 0.0693(6) Uani 1 1 d . . .
O1 O 0.8374(3) 0.5581(3) 0.70403(15) 0.0840(7) Uani 1 1 d . . .
O3 O 0.7236(2) 0.8774(3) 0.67427(17) 0.0820(6) Uani 1 1 d . . .
N1 N 0.9256(3) 0.8461(3) 0.62996(16) 0.0604(6) Uani 1 1 d . . .
C6 C 0.9737(3) 0.7445(3) 0.58677(17) 0.0557(6) Uani 1 1 d . . .
H6 H 0.9283 0.7216 0.5266 0.067 Uiso 1 1 calc R . .
C12 C 0.7744(3) 0.8106(3) 0.62989(19) 0.0613(7) Uani 1 1 d . . .
C8 C 0.8877(3) 0.3308(3) 0.62007(18) 0.0589(7) Uani 1 1 d . . .
C13 C 0.5213(3) 0.6223(4) 0.5638(2) 0.0808(9) Uani 1 1 d . . .
C11 C 0.7122(4) 0.2393(4) 0.6135(3) 0.0862(9) Uani 1 1 d . . .
H11A H 0.6811 0.2437 0.5532 0.129 Uiso 1 1 calc R . .
H11B H 0.6683 0.2833 0.6533 0.129 Uiso 1 1 calc R . .
H11C H 0.6755 0.1324 0.6297 0.129 Uiso 1 1 calc R . .
C10 C 0.9609(4) 0.2726(4) 0.5526(2) 0.0746(8) Uani 1 1 d . . .
H10A H 1.0726 0.3322 0.5579 0.112 Uiso 1 1 calc R . .
H10B H 0.9306 0.2841 0.4934 0.112 Uiso 1 1 calc R . .
H10C H 0.9258 0.1643 0.5638 0.112 Uiso 1 1 calc R . .
C2 C 1.0296(4) 0.9494(4) 0.6996(2) 0.0717(8) Uani 1 1 d . . .
H2A H 1.0369 0.8877 0.7478 0.086 Uiso 1 1 calc R . .
H2B H 0.9878 1.0120 0.7239 0.086 Uiso 1 1 calc R . .
C3 C 1.1896(4) 1.0547(4) 0.6607(3) 0.0863(10) Uani 1 1 d . . .
H3A H 1.1862 1.1325 0.6227 0.104 Uiso 1 1 calc R . .
H3B H 1.2631 1.1088 0.7087 0.104 Uiso 1 1 calc R . .
C9 C 0.9459(5) 0.3293(5) 0.7132(2) 0.0889(10) Uani 1 1 d . . .
H9A H 1.0580 0.3890 0.7140 0.133 Uiso 1 1 calc R . .
H9B H 0.9119 0.2236 0.7306 0.133 Uiso 1 1 calc R . .
H9C H 0.9048 0.3745 0.7542 0.133 Uiso 1 1 calc R . .
C4 C 1.2430(4) 0.9638(4) 0.6079(2) 0.0815(9) Uani 1 1 d . . .
H4 H 1.3494 1.0075 0.5968 0.098 Uiso 1 1 calc R . .
C5 C 1.1474(3) 0.8245(4) 0.5761(2) 0.0706(8) Uani 1 1 d . . .
H5 H 1.1896 0.7725 0.5452 0.085 Uiso 1 1 calc R . .
C7 C 0.9090(3) 0.5885(3) 0.63592(18) 0.0555(6) Uani 1 1 d . . .
C14 C 0.4804(4) 0.4921(5) 0.4982(3) 0.1045(13) Uani 1 1 d . . .
H14A H 0.5264 0.5353 0.4412 0.157 Uiso 1 1 calc R . .
H14B H 0.3689 0.4311 0.4919 0.157 Uiso 1 1 calc R . .
H14C H 0.5196 0.4266 0.5195 0.157 Uiso 1 1 calc R . .
C15 C 0.4805(6) 0.7394(7) 0.5261(5) 0.143(2) Uani 1 1 d . . .
H15A H 0.5074 0.8217 0.5688 0.215 Uiso 1 1 calc R . .
H15B H 0.3704 0.6883 0.5139 0.215 Uiso 1 1 calc R . .
H15C H 0.5377 0.7828 0.4717 0.215 Uiso 1 1 calc R . .
C16 C 0.4505(5) 0.5579(7) 0.6539(3) 0.137(2) Uani 1 1 d . . .
H16A H 0.4780 0.6426 0.6949 0.206 Uiso 1 1 calc R . .
H16B H 0.4897 0.4927 0.6760 0.206 Uiso 1 1 calc R . .
H16C H 0.3389 0.4973 0.6485 0.206 Uiso 1 1 calc R . .

loop_
_atom_site_aniso_label
_atom_site_aniso_U_11
_atom_site_aniso_U_22
_atom_site_aniso_U_33
_atom_site_aniso_U_23
_atom_site_aniso_U_13
_atom_site_aniso_U_12
O2 0.0661(11) 0.0572(10) 0.0596(10) -0.0018(8) 0.0092(8) 0.0340(9)
O4 0.0519(11) 0.0725(13) 0.0868(14) -0.0117(10) -0.0064(9) 0.0335(10)
O1 0.1144(18) 0.0783(14) 0.0742(13) 0.0126(11) 0.0352(13) 0.0593(13)
O3 0.0706(13) 0.0745(13) 0.1121(17) -0.0176(12) 0.0029(12) 0.0446(11)
N1 0.0556(13) 0.0543(13) 0.0740(14) -0.0057(10) -0.0033(10) 0.0295(11)
C6 0.0556(15) 0.0584(15) 0.0582(14) 0.0019(11) 0.0048(12) 0.0322(13)
C12 0.0567(17) 0.0501(15) 0.0781(18) 0.0043(13) 0.0028(14) 0.0276(14)
C8 0.0649(17) 0.0550(15) 0.0615(15) -0.0015(12) -0.0023(12) 0.0335(13)
C13 0.0470(16) 0.088(2) 0.102(2) -0.0177(18) -0.0027(15) 0.0297(16)
C11 0.0680(19) 0.066(2) 0.116(3) -0.0022(18) 0.0029(18) 0.0265(17)
C10 0.084(2) 0.0785(19) 0.0752(18) -0.0219(16) -0.0097(15) 0.0510(17)
C2 0.0719(19) 0.0668(18) 0.0774(18) -0.0105(14) -0.0065(15) 0.0354(16)
C3 0.067(2) 0.0720(19) 0.101(3) -0.0082(18) -0.0083(18) 0.0202(17)
C9 0.129(3) 0.096(2) 0.0680(19) -0.0076(16) -0.0147(19) 0.076(2)
C4 0.0562(17) 0.082(2) 0.087(2) 0.0116(18) 0.0084(16) 0.0198(18)
C5 0.0561(17) 0.079(2) 0.077(2) 0.0081(15) 0.0133(14) 0.0345(17)
C7 0.0564(14) 0.0615(16) 0.0552(14) -0.0052(12) 0.0039(12) 0.0346(12)
C14 0.069(2) 0.111(3) 0.123(3) -0.038(2) -0.020(2) 0.037(2)
C15 0.108(3) 0.157(5) 0.206(5) -0.030(4) -0.047(4) 0.097(4)
C16 0.076(3) 0.145(4) 0.118(3) -0.025(3) 0.022(2) 0.001(3)

loop_
_geom_bond_atom_site_label_1
_geom_bond_atom_site_label_2
_geom_bond_distance
_geom_bond_site_symmetry_2
_geom_bond_publ_flag
O2 C7 1.333(3) . ?
O2 C8 1.484(3) . ?
O4 C12 1.355(3) . ?
O4 C13 1.463(3) . ?
O1 C7 1.189(3) . ?
O3 C12 1.208(3) . ?
N1 C12 1.353(4) . ?
N1 C6 1.458(3) . ?
N1 C2 1.460(4) . ?
C6 C5 1.496(4) . ?
C6 C7 1.529(4) . ?
C6 H6 0.9800 . ?
C8 C11 1.505(5) . ?
C8 C9 1.509(4) . ?
C8 C10 1.512(4) . ?
C13 C14 1.504(5) . ?
C13 C16 1.505(6) . ?
C13 C15 1.512(6) . ?
C11 H11A 0.9600 . ?
C11 H11B 0.9600 . ?
C11 H11C 0.9600 . ?
C10 H10A 0.9600 . ?
C10 H10B 0.9600 . ?
C10 H10C 0.9600 . ?
C2 C3 1.508(5) . ?
C2 H2A 0.9700 . ?
C2 H2B 0.9700 . ?
C3 C4 1.477(5) . ?
C3 H3A 0.9700 . ?
C3 H3B 0.9700 . ?
C9 H9A 0.9600 . ?
C9 H9B 0.9600 . ?
C9 H9C 0.9600 . ?
C4 C5 1.309(5) . ?
C4 H4 0.9300 . ?
C5 H5 0.9300 . ?
C14 H14A 0.9600 . ?
C14 H14B 0.9600 . ?
C14 H14C 0.9600 . ?
C15 H15A 0.9600 . ?
C15 H15B 0.9600 . ?
C15 H15C 0.9600 . ?
C16 H16A 0.9600 . ?
C16 H16B 0.9600 . ?
C16 H16C 0.9600 . ?

loop_
_cod_related_entry_id
_cod_related_entry_database
_cod_related_entry_code
1 ChemSpider 21176809
